data_4115159
loop_
_publ_author_name
'Sabrina Antonello'
'Marco Crisma'
'Fernando Formaggio'
'Alessandro Moretto'
'Ferdinando Taddei'
'Claudio Toniolo'
'Flavio Maran'

_publ_section_title
;
 Insights into the Free-Energy Dependence of Intramolecular Dissociative
 Electron Transfers
;
_journal_name_full 'Journal of the American Chemical Society'
_journal_page_first 11503
_journal_page_last 11513
_journal_paper_doi 10.1021/ja0263644
_journal_volume 124
_journal_year 2002
_chemical_formula_sum 'C19 H23 N O5'
_chemical_formula_weight 345.38
_chemical_name_systematic
; 
 N-phtaloyl-cis-1-aminocyclohexane-4-carboxylate
 tert-butyl perester 
;
_space_group_IT_number 61
_symmetry_cell_setting orthorhombic
_symmetry_space_group_name_Hall '-P 2ac 2ab'
_symmetry_space_group_name_H-M 'P b c a'
_atom_sites_solution_hydrogens geom
_atom_sites_solution_primary direct
_atom_sites_solution_secondary difmap
_audit_creation_method SHELXL-97
_cell_angle_alpha 90.00
_cell_angle_beta 90.00
_cell_angle_gamma 90.00
_cell_formula_units_Z 8
_cell_length_a 12.019(3)
_cell_length_b 11.515(3)
_cell_length_c 26.124(4)
_cell_measurement_reflns_used 48
_cell_measurement_temperature 293(2)
_cell_measurement_theta_max 20
_cell_measurement_theta_min 12
_cell_volume 3615.5(14)
_computing_molecular_graphics 'ORTEP-3 for Windows (Farrugia, 1997)'
_computing_publication_material 'PARST96 (Nardelli, 1995)'
_computing_structure_refinement 'SHELXL-97 (Sheldrick, 1997)'
_computing_structure_solution 'SHELXS-97 (Sheldrick, 1997)'
_diffrn_ambient_temperature 293(2)
_diffrn_measured_fraction_theta_full 0.995
_diffrn_measured_fraction_theta_max 0.995
_diffrn_measurement_device_type 'Philips PW1100 diffractometer'
_diffrn_measurement_method '\q-2\q scans'
_diffrn_radiation_monochromator graphite
_diffrn_radiation_source 'fine-focus sealed tube'
_diffrn_radiation_type CuK\a
_diffrn_radiation_wavelength 1.54178
_diffrn_reflns_av_R_equivalents 0.0240
_diffrn_reflns_av_sigmaI/netI 0.0081
_diffrn_reflns_limit_h_max 13
_diffrn_reflns_limit_h_min 0
_diffrn_reflns_limit_k_max 1
_diffrn_reflns_limit_k_min -12
_diffrn_reflns_limit_l_max 29
_diffrn_reflns_limit_l_min 0
_diffrn_reflns_number 2988
_diffrn_reflns_theta_full 60.11
_diffrn_reflns_theta_max 60.11
_diffrn_reflns_theta_min 5.00
_diffrn_standards_decay_% 5
_diffrn_standards_interval_count 50
_diffrn_standards_number 3
_exptl_absorpt_coefficient_mu 0.756
_exptl_absorpt_correction_type none
_exptl_crystal_colour colourless
_exptl_crystal_density_diffrn 1.269
_exptl_crystal_description prism
_exptl_crystal_F_000 1472
_exptl_crystal_size_max 0.60
_exptl_crystal_size_mid 0.50
_exptl_crystal_size_min 0.30
_refine_diff_density_max 0.157
_refine_diff_density_min -0.168
_refine_diff_density_rms 0.030
_refine_ls_extinction_coef 0.0067(6)
_refine_ls_extinction_expression Fc^*^=kFc[1+0.001xFc^2^\l^3^/sin(2\q)]^-1/4^
_refine_ls_extinction_method SHELXL
_refine_ls_goodness_of_fit_ref 1.109
_refine_ls_hydrogen_treatment constr
_refine_ls_matrix_type full
_refine_ls_number_parameters 227
_refine_ls_number_reflns 2676
_refine_ls_number_restraints 0
_refine_ls_restrained_S_all 1.109
_refine_ls_R_factor_all 0.0470
_refine_ls_R_factor_gt 0.0429
_refine_ls_shift/su_max 0.043
_refine_ls_shift/su_mean 0.007
_refine_ls_structure_factor_coef Fsqd
_refine_ls_weighting_details 'calc w=1/[\s^2^(Fo^2^)+(0.0682P)^2^+0.8862P] where P=(Fo^2^+2Fc^2^)/3'
_refine_ls_weighting_scheme calc
_refine_ls_wR_factor_gt 0.1295
_refine_ls_wR_factor_ref 0.1329
_reflns_number_gt 2379
_reflns_number_total 2676
_reflns_threshold_expression >2sigma(I)
_cod_data_source_file ja0263644_s2_1.cif
_cod_data_source_block 1a
_cod_database_code 4115159

loop_
_symmetry_equiv_pos_as_xyz
'x, y, z'
'-x+1/2, -y, z+1/2'
'-x, y+1/2, -z+1/2'
'x+1/2, -y+1/2, -z'
'-x, -y, -z'
'x-1/2, y, -z-1/2'
'x, -y-1/2, z-1/2'
'-x-1/2, y-1/2, z'

loop_
_atom_site_label
_atom_site_type_symbol
_atom_site_fract_x
_atom_site_fract_y
_atom_site_fract_z
_atom_site_U_iso_or_equiv
_atom_site_adp_type
_atom_site_occupancy
_atom_site_symmetry_multiplicity
_atom_site_calc_flag
_atom_site_refinement_flags
C1 C 0.66488(15) 0.14521(16) 0.44791(7) 0.0587(5) Uani 1 1 d .
C2 C 0.68710(17) 0.14594(18) 0.49938(8) 0.0683(6) Uani 1 1 d .
H2 H 0.6462 0.1006 0.5221 0.082 Uiso 1 1 calc R
C3 C 0.77280(18) 0.21667(19) 0.51641(9) 0.0743(6) Uani 1 1 d .
H3 H 0.7905 0.2179 0.5511 0.089 Uiso 1 1 calc R
C4 C 0.83226(18) 0.28514(19) 0.48290(9) 0.0748(6) Uani 1 1 d .
H4 H 0.8886 0.3327 0.4954 0.090 Uiso 1 1 calc R
C5 C 0.80951(16) 0.28432(18) 0.43101(9) 0.0702(6) Uani 1 1 d .
H5 H 0.8495 0.3307 0.4084 0.084 Uiso 1 1 calc R
C6 C 0.72595(15) 0.21269(15) 0.41389(7) 0.0584(5) Uani 1 1 d .
C7 C 0.68173(15) 0.19179(17) 0.36179(8) 0.0615(5) Uani 1 1 d .
O1 O 0.71037(13) 0.23558(14) 0.32188(5) 0.0799(5) Uani 1 1 d .
C8 C 0.57938(16) 0.08201(16) 0.41820(7) 0.0606(5) Uani 1 1 d .
O2 O 0.50678(12) 0.01861(13) 0.43414(6) 0.0770(5) Uani 1 1 d .
N1 N 0.59708(12) 0.10982(14) 0.36694(6) 0.0608(4) Uani 1 1 d .
C9 C 0.52663(16) 0.07225(17) 0.32404(7) 0.0612(5) Uani 1 1 d .
H9 H 0.5609 0.1009 0.2924 0.073 Uiso 1 1 calc R
C10 C 0.52028(16) -0.06006(18) 0.32015(8) 0.0640(5) Uani 1 1 d .
H10A H 0.5943 -0.0911 0.3144 0.077 Uiso 1 1 calc R
H10B H 0.4928 -0.0915 0.3522 0.077 Uiso 1 1 calc R
C11 C 0.44426(18) -0.09778(18) 0.27687(8) 0.0701(6) Uani 1 1 d .
H11A H 0.4362 -0.1816 0.2779 0.084 Uiso 1 1 calc R
H11B H 0.4786 -0.0776 0.2445 0.084 Uiso 1 1 calc R
C12 C 0.32857(17) -0.04203(19) 0.27948(8) 0.0690(6) Uani 1 1 d .
H12 H 0.2894 -0.0603 0.2476 0.083 Uiso 1 1 calc R
C13 C 0.33936(18) 0.09047(18) 0.28319(9) 0.0730(6) Uani 1 1 d .
H13A H 0.3716 0.1201 0.2518 0.088 Uiso 1 1 calc R
H13B H 0.2660 0.1244 0.2870 0.088 Uiso 1 1 calc R
C14 C 0.41113(17) 0.12628(17) 0.32784(8) 0.0665(5) Uani 1 1 d .
H14A H 0.3761 0.1019 0.3595 0.080 Uiso 1 1 calc R
H14B H 0.4178 0.2102 0.3285 0.080 Uiso 1 1 calc R
C15 C 0.26136(17) -0.09086(18) 0.32338(9) 0.0694(6) Uani 1 1 d .
O3 O 0.28789(14) -0.16260(16) 0.35324(8) 0.1011(6) Uani 1 1 d .
O4 O 0.15979(13) -0.04061(16) 0.32272(7) 0.0923(6) Uani 1 1 d .
O5 O 0.08884(14) -0.08461(13) 0.36370(8) 0.1014(6) Uani 1 1 d .
C16 C 0.03863(17) 0.01389(18) 0.38928(9) 0.0732(6) Uani 1 1 d .
C17 C -0.0380(2) -0.0442(3) 0.42630(14) 0.1212(11) Uani 1 1 d .
H17A H -0.0971 -0.0817 0.4079 0.182 Uiso 1 1 calc R
H17B H -0.0687 0.0127 0.4491 0.182 Uiso 1 1 calc R
H17C H 0.0026 -0.1010 0.4457 0.182 Uiso 1 1 calc R
C18 C 0.1253(2) 0.0826(3) 0.41620(11) 0.1033(9) Uani 1 1 d .
H18A H 0.1666 0.0327 0.4387 0.155 Uiso 1 1 calc R
H18B H 0.0905 0.1431 0.4358 0.155 Uiso 1 1 calc R
H18C H 0.1748 0.1165 0.3915 0.155 Uiso 1 1 calc R
C19 C -0.0227(3) 0.0876(3) 0.35065(12) 0.1297(13) Uani 1 1 d .
H19A H 0.0274 0.1100 0.3238 0.195 Uiso 1 1 calc R
H19B H -0.0512 0.1559 0.3672 0.195 Uiso 1 1 calc R
H19C H -0.0832 0.0439 0.3364 0.195 Uiso 1 1 calc R

loop_
_atom_site_aniso_label
_atom_site_aniso_U_11
_atom_site_aniso_U_22
_atom_site_aniso_U_33
_atom_site_aniso_U_23
_atom_site_aniso_U_13
_atom_site_aniso_U_12
C1 0.0502(10) 0.0553(10) 0.0706(12) 0.0004(8) 0.0089(8) 0.0040(8)
C2 0.0638(12) 0.0667(12) 0.0743(13) 0.0011(10) 0.0091(10) 0.0017(10)
C3 0.0683(13) 0.0743(14) 0.0802(13) -0.0110(11) -0.0017(10) 0.0065(11)
C4 0.0606(12) 0.0703(13) 0.0935(16) -0.0118(11) -0.0003(11) -0.0019(10)
C5 0.0550(11) 0.0622(11) 0.0933(16) -0.0019(10) 0.0105(10) -0.0039(9)
C6 0.0470(10) 0.0536(10) 0.0745(12) 0.0019(9) 0.0078(8) 0.0053(8)
C7 0.0494(10) 0.0590(11) 0.0761(13) 0.0048(9) 0.0115(9) 0.0022(9)
O1 0.0743(10) 0.0888(10) 0.0766(10) 0.0154(8) 0.0103(7) -0.0150(8)
C8 0.0519(10) 0.0574(11) 0.0726(12) 0.0034(9) 0.0078(9) -0.0004(9)
O2 0.0703(9) 0.0834(10) 0.0772(9) 0.0058(7) 0.0106(7) -0.0219(8)
N1 0.0522(9) 0.0637(9) 0.0665(10) 0.0045(7) 0.0059(7) -0.0038(7)
C9 0.0553(11) 0.0623(11) 0.0660(11) 0.0037(9) 0.0044(8) 0.0022(9)
C10 0.0540(10) 0.0621(11) 0.0759(12) -0.0024(9) 0.0028(9) 0.0122(9)
C11 0.0704(13) 0.0642(12) 0.0756(13) -0.0089(9) 0.0022(10) 0.0101(10)
C12 0.0646(12) 0.0705(13) 0.0718(12) -0.0090(10) -0.0119(10) 0.0092(10)
C13 0.0640(12) 0.0686(13) 0.0864(14) 0.0075(10) -0.0065(10) 0.0149(10)
C14 0.0613(11) 0.0514(11) 0.0870(14) -0.0021(9) -0.0013(10) 0.0083(9)
C15 0.0540(11) 0.0566(12) 0.0977(15) -0.0136(11) -0.0103(11) 0.0014(9)
O3 0.0695(10) 0.0887(12) 0.1451(16) 0.0349(11) 0.0104(10) 0.0040(9)
O4 0.0679(10) 0.0908(12) 0.1184(13) -0.0083(9) 0.0074(9) 0.0194(8)
O5 0.0755(10) 0.0635(9) 0.1651(17) -0.0242(10) 0.0342(11) -0.0070(8)
C16 0.0597(12) 0.0622(12) 0.0978(16) -0.0172(11) -0.0007(11) 0.0020(10)
C17 0.0862(18) 0.0972(19) 0.180(3) -0.025(2) 0.042(2) -0.0262(16)
C18 0.0986(19) 0.1015(19) 0.1097(19) -0.0144(15) -0.0019(16) -0.0356(16)
C19 0.116(2) 0.169(3) 0.105(2) -0.013(2) -0.0043(18) 0.073(2)

loop_
_atom_type_symbol
_atom_type_description
_atom_type_scat_dispersion_real
_atom_type_scat_dispersion_imag
_atom_type_scat_source
C C 0.0181 0.0091 'International Tables Vol C Tables 4.2.6.8 and 6.1.1.4'
H H 0.0000 0.0000 'International Tables Vol C Tables 4.2.6.8 and 6.1.1.4'
N N 0.0311 0.0180 'International Tables Vol C Tables 4.2.6.8 and 6.1.1.4'
O O 0.0492 0.0322 'International Tables Vol C Tables 4.2.6.8 and 6.1.1.4'

loop_
_geom_angle_atom_site_label_1
_geom_angle_atom_site_label_2
_geom_angle_atom_site_label_3
_geom_angle
C2 C1 C6 121.38(18)
C2 C1 C8 130.77(18)
C6 C1 C8 107.85(17)
C1 C2 C3 117.6(2)
C4 C3 C2 121.2(2)
C3 C4 C5 121.1(2)
C6 C5 C4 117.9(2)
C5 C6 C1 120.89(19)
C5 C6 C7 131.21(18)
C1 C6 C7 107.89(17)
O1 C7 N1 125.00(19)
O1 C7 C6 128.54(18)
N1 C7 C6 106.46(16)
O2 C8 N1 125.37(18)
O2 C8 C1 128.06(19)
N1 C8 C1 106.57(15)
C8 N1 C7 111.08(16)
C8 N1 C9 125.26(15)
C7 N1 C9 123.11(15)
N1 C9 C14 110.78(15)
N1 C9 C10 111.89(16)
C14 C9 C10 111.44(16)
C11 C10 C9 111.40(16)
C10 C11 C12 113.16(16)
C15 C12 C11 111.26(18)
C15 C12 C13 111.54(17)
C11 C12 C13 110.04(18)
C14 C13 C12 111.66(17)
C13 C14 C9 111.03(16)
O3 C15 O4 123.5(2)
O3 C15 C12 128.1(2)
O4 C15 C12 108.30(19)
C15 O4 O5 111.71(18)
C16 O5 O4 108.07(16)
O5 C16 C18 110.1(2)
O5 C16 C17 101.82(19)
C18 C16 C17 111.4(2)
O5 C16 C19 109.6(2)
C18 C16 C19 111.0(2)
C17 C16 C19 112.6(2)

loop_
_geom_bond_atom_site_label_1
_geom_bond_atom_site_label_2
_geom_bond_distance
C1 C2 1.371(3)
C1 C6 1.390(3)
C1 C8 1.479(3)
C2 C3 1.386(3)
C3 C4 1.378(3)
C4 C5 1.383(3)
C5 C6 1.374(3)
C6 C7 1.481(3)
C7 O1 1.208(2)
C7 N1 1.394(2)
C8 O2 1.212(2)
C8 N1 1.393(2)
N1 C9 1.470(2)
C9 C14 1.525(3)
C9 C10 1.529(3)
C10 C11 1.517(3)
C11 C12 1.533(3)
C12 C15 1.511(3)
C12 C13 1.534(3)
C13 C14 1.508(3)
C15 O3 1.180(3)
C15 O4 1.351(3)
O4 O5 1.459(2)
O5 C16 1.448(3)
C16 C18 1.485(3)
C16 C17 1.494(4)
C16 C19 1.511(4)

loop_
_geom_torsion_atom_site_label_1
_geom_torsion_atom_site_label_2
_geom_torsion_atom_site_label_3
_geom_torsion_atom_site_label_4
_geom_torsion
C6 C1 C2 C3 0.1(3)
C8 C1 C2 C3 -178.84(19)
C1 C2 C3 C4 1.0(3)
C2 C3 C4 C5 -1.0(3)
C3 C4 C5 C6 -0.2(3)
C4 C5 C6 C1 1.3(3)
C4 C5 C6 C7 -179.99(19)
C2 C1 C6 C5 -1.3(3)
C8 C1 C6 C5 177.86(17)
C2 C1 C6 C7 179.77(17)
C8 C1 C6 C7 -1.1(2)
C5 C6 C7 O1 -0.6(4)
C1 C6 C7 O1 178.21(19)
C5 C6 C7 N1 179.81(19)
C1 C6 C7 N1 -1.4(2)
C2 C1 C8 O2 2.7(3)
C6 C1 C8 O2 -176.38(19)
C2 C1 C8 N1 -177.79(19)
C6 C1 C8 N1 3.2(2)
O2 C8 N1 C7 175.40(18)
C1 C8 N1 C7 -4.2(2)
O2 C8 N1 C9 3.8(3)
C1 C8 N1 C9 -175.81(16)
O1 C7 N1 C8 -176.10(19)
C6 C7 N1 C8 3.5(2)
O1 C7 N1 C9 -4.3(3)
C6 C7 N1 C9 175.36(15)
C8 N1 C9 C14 65.8(2)
C7 N1 C9 C14 -104.8(2)
C8 N1 C9 C10 -59.2(2)
C7 N1 C9 C10 130.13(18)
N1 C9 C10 C11 178.08(15)
C14 C9 C10 C11 53.4(2)
C9 C10 C11 C12 -52.7(2)
C10 C11 C12 C15 -70.9(2)
C10 C11 C12 C13 53.2(2)
C15 C12 C13 C14 68.6(2)
C11 C12 C13 C14 -55.4(2)
C12 C13 C14 C9 57.5(2)
N1 C9 C14 C13 178.55(16)
C10 C9 C14 C13 -56.2(2)
C11 C12 C15 O3 -0.3(3)
C13 C12 C15 O3 -123.6(2)
C11 C12 C15 O4 -178.41(16)
C13 C12 C15 O4 58.3(2)
O3 C15 O4 O5 0.9(3)
C12 C15 O4 O5 179.15(15)
C15 O4 O5 C16 132.03(19)
O4 O5 C16 C18 -66.6(2)
O4 O5 C16 C17 175.1(2)
O4 O5 C16 C19 55.8(3)
